data_4030000
loop_
_publ_author_name
'Hanessian, Stephen'
'Ch\'enard, Etienne'
'Guesn\'e, S\'ebastien'
'Cusson, Jean-Philippe'

_publ_section_title
;
 Conception and Evolution of Stereocontrolled Strategies toward
 Functionalized 8-Aryloctanoic Acids Related to the Total Synthesis of
 Aliskiren.
;
_journal_issue 20
_journal_name_full 'The Journal of organic chemistry'
_journal_page_first 9531
_journal_page_last 9545
_journal_paper_doi 10.1021/jo5015195
_journal_volume 79
_journal_year 2014
_chemical_absolute_configuration rmad
_chemical_compound_source 'Synthesized by the authors. See text'
_chemical_formula_moiety 'C28 H38 Br N O5 S'
_chemical_formula_sum 'C28 H38 Br N O5 S'
_chemical_formula_weight 580.56
_chemical_name_systematic
; 
 ? 
;
_space_group_IT_number 19
_symmetry_cell_setting orthorhombic
_symmetry_space_group_name_Hall 'P 2ac 2ab'
_symmetry_space_group_name_H-M 'P 21 21 21'
_atom_sites_solution_hydrogens geom
_atom_sites_solution_primary direct
_atom_sites_solution_secondary difmap
_audit_creation_method SHELXL-97
_cell_angle_alpha 90.00
_cell_angle_beta 90.00
_cell_angle_gamma 90.00
_cell_formula_units_Z 4
_cell_length_a 8.2272(4)
_cell_length_b 18.3055(8)
_cell_length_c 18.5334(9)
_cell_measurement_reflns_used 37470
_cell_measurement_temperature 150
_cell_measurement_theta_max 69.53
_cell_measurement_theta_min 3.39
_cell_volume 2791.2(2)
_computing_cell_refinement 'SAINT V7.68A(Bruker AXS, 2009)'
_computing_data_collection 'APEX2  (Bruker AXS, 2009)'
_computing_data_reduction 'SAINT V7.68A(Bruker AXS, 2009)'
_computing_molecular_graphics 'SHELXTL v6.12 (Bruker AXS, 2001)'
_computing_publication_material 'UdMX (Maris, 2004)'
_computing_structure_refinement 'SHELXL97 (Sheldrick, 2008)'
_computing_structure_solution 'SHELXS97 (Sheldrick, 2008)'
_diffrn_ambient_temperature 150
_diffrn_detector_area_resol_mean 8.3
_diffrn_measured_fraction_theta_full 0.994
_diffrn_measured_fraction_theta_max 0.995
_diffrn_measurement_device_type 'Bruker Microstar'
_diffrn_measurement_method \w
_diffrn_radiation_monochromator 'Helios optics'
_diffrn_radiation_source 'Rotating Anode'
_diffrn_radiation_type CuK\a
_diffrn_radiation_wavelength 1.54178
_diffrn_reflns_av_R_equivalents 0.049
_diffrn_reflns_av_sigmaI/netI 0.0233
_diffrn_reflns_limit_h_max 9
_diffrn_reflns_limit_h_min -9
_diffrn_reflns_limit_k_max 20
_diffrn_reflns_limit_k_min -22
_diffrn_reflns_limit_l_max 22
_diffrn_reflns_limit_l_min -22
_diffrn_reflns_number 56291
_diffrn_reflns_theta_full 69.75
_diffrn_reflns_theta_max 69.75
_diffrn_reflns_theta_min 3.39
_exptl_absorpt_coefficient_mu 3.010
_exptl_absorpt_correction_T_max 0.8603
_exptl_absorpt_correction_T_min 0.6653
_exptl_absorpt_correction_type multi-scan
_exptl_absorpt_process_details 'Sadabs (Sheldrick, 2008)'
_exptl_crystal_colour Colorless
_exptl_crystal_density_diffrn 1.382
_exptl_crystal_density_method 'not measured'
_exptl_crystal_description needle
_exptl_crystal_F_000 1216
_exptl_crystal_size_max 0.20
_exptl_crystal_size_mid 0.05
_exptl_crystal_size_min 0.05
_refine_diff_density_max 0.386
_refine_diff_density_min -0.317
_refine_diff_density_rms 0.051
_refine_ls_abs_structure_details 'Flack H D (1983), 2235 Friedel Pairs'
_refine_ls_abs_structure_Flack -0.023(12)
_refine_ls_extinction_coef 0.00119(11)
_refine_ls_extinction_expression Fc^*^=kFc[1+0.001xFc^2^\l^3^/sin(2\q)]^-1/4^
_refine_ls_extinction_method SHELXL
_refine_ls_goodness_of_fit_ref 1.041
_refine_ls_hydrogen_treatment constr
_refine_ls_matrix_type full
_refine_ls_number_parameters 332
_refine_ls_number_reflns 5227
_refine_ls_number_restraints 0
_refine_ls_restrained_S_all 1.041
_refine_ls_R_factor_all 0.0281
_refine_ls_R_factor_gt 0.0276
_refine_ls_shift/su_max 0.001
_refine_ls_shift/su_mean 0.000
_refine_ls_structure_factor_coef Fsqd
_refine_ls_weighting_details 'calc w=1/[\s^2^(Fo^2^)+(0.0463P)^2^+0.7753P] where P=(Fo^2^+2Fc^2^)/3'
_refine_ls_weighting_scheme calc
_refine_ls_wR_factor_gt 0.0743
_refine_ls_wR_factor_ref 0.0747
_reflns_number_gt 5102
_reflns_number_total 5227
_reflns_threshold_expression I>2\s(I)
_cod_data_source_file jo5015195_si_006.cif
_cod_data_source_block rober7
_cod_depositor_comments
;
The following automatic conversions were performed:

'_symmetry_cell_setting' value 'Orthorhombic' changed to
'orthorhombic' according to
/home/saulius/struct/COD-crude-data--automatic-downloads/rss-feeds/ACS/lib/dictionaries/cif_core.dic
dictionary named 'cif_core.dic' version 2.4.2 from 2011-04-26.

Automatic conversion script
Id: cif_fix_values 2827 2014-09-09 07:05:25Z andrius 

 Adding full bibliography for 4029998--4030001.cif.
;
_cod_original_sg_symbol_H-M P212121
_cod_database_code 4030000

loop_
_symmetry_equiv_pos_as_xyz
'x, y, z'
'-x+1/2, -y, z+1/2'
'-x, y+1/2, -z+1/2'
'x+1/2, -y+1/2, -z'

loop_
_atom_site_label
_atom_site_type_symbol
_atom_site_fract_x
_atom_site_fract_y
_atom_site_fract_z
_atom_site_U_iso_or_equiv
_atom_site_adp_type
_atom_site_occupancy
_atom_site_symmetry_multiplicity
_atom_site_calc_flag
_atom_site_refinement_flags
Br1 Br 0.39772(3) 0.259818(14) 0.967075(15) 0.04931(10) Uani 1 1 d .
S1 S 1.00043(7) 0.51541(3) 0.74471(3) 0.02906(12) Uani 1 1 d .
O1 O 0.23956(16) 0.40641(8) 0.90495(8) 0.0291(3) Uani 1 1 d .
O2 O -0.00526(18) 0.40691(9) 0.94831(8) 0.0337(3) Uani 1 1 d .
O3 O 0.9317(2) 0.50013(8) 0.67543(8) 0.0373(4) Uani 1 1 d .
O4 O 1.17070(19) 0.50319(8) 0.75707(9) 0.0366(4) Uani 1 1 d .
O5 O 0.4739(2) 0.68311(9) 1.00076(9) 0.0411(4) Uani 1 1 d .
N1 N 0.9057(2) 0.46768(9) 0.80417(9) 0.0284(3) Uani 1 1 d .
H1 H 0.9624 0.4408 0.8344 0.034 Uiso 1 1 calc R
C1 C 0.1396(2) 0.40486(10) 0.96169(11) 0.0268(4) Uani 1 1 d .
C2 C 0.2017(2) 0.39983(12) 1.03807(11) 0.0308(4) Uani 1 1 d .
H2 H 0.1572 0.3533 1.0584 0.037 Uiso 1 1 calc R
C3 C 0.3880(3) 0.39452(14) 1.04468(11) 0.0383(5) Uani 1 1 d .
H3A H 0.4331 0.4439 1.0532 0.046 Uiso 1 1 calc R
H3B H 0.4157 0.3637 1.0868 0.046 Uiso 1 1 calc R
C4 C 0.4651(3) 0.36247(13) 0.97787(12) 0.0354(5) Uani 1 1 d .
H4 H 0.5860 0.3645 0.9831 0.042 Uiso 1 1 calc R
C5 C 0.4157(2) 0.40784(11) 0.91336(10) 0.0264(4) Uani 1 1 d .
H5 H 0.4485 0.4595 0.9231 0.032 Uiso 1 1 calc R
C6 C 0.4832(2) 0.38661(11) 0.84026(10) 0.0257(4) Uani 1 1 d .
H6A H 0.4351 0.4192 0.8033 0.031 Uiso 1 1 calc R
H6B H 0.4478 0.3362 0.8292 0.031 Uiso 1 1 calc R
C7 C 0.6703(2) 0.39028(10) 0.83356(10) 0.0242(4) Uani 1 1 d .
H7 H 0.7164 0.3811 0.8827 0.029 Uiso 1 1 calc R
C8 C 0.7270(2) 0.46752(10) 0.80972(11) 0.0254(4) Uani 1 1 d .
H8 H 0.6826 0.4765 0.7603 0.030 Uiso 1 1 calc R
C9 C 0.6637(2) 0.52806(10) 0.85856(11) 0.0259(4) Uani 1 1 d .
C10 C 0.5435(3) 0.57495(11) 0.83508(11) 0.0309(4) Uani 1 1 d .
H10 H 0.5053 0.5711 0.7869 0.037 Uiso 1 1 calc R
C11 C 0.4765(3) 0.62810(12) 0.88065(12) 0.0351(5) Uani 1 1 d .
H11 H 0.3942 0.6601 0.8635 0.042 Uiso 1 1 calc R
C12 C 0.5316(3) 0.63335(11) 0.95099(11) 0.0314(4) Uani 1 1 d .
C13 C 0.6530(3) 0.58673(11) 0.97566(12) 0.0320(4) Uani 1 1 d .
H13 H 0.6910 0.5905 1.0239 0.038 Uiso 1 1 calc R
C14 C 0.7184(3) 0.53480(11) 0.92967(11) 0.0292(4) Uani 1 1 d .
H14 H 0.8017 0.5033 0.9467 0.035 Uiso 1 1 calc R
C15 C 0.3356(4) 0.72467(18) 0.98127(16) 0.0627(9) Uani 1 1 d .
H15A H 0.2484 0.6918 0.9657 0.094 Uiso 1 1 calc R
H15B H 0.3638 0.7578 0.9417 0.094 Uiso 1 1 calc R
H15C H 0.2988 0.7532 1.0229 0.094 Uiso 1 1 calc R
C16 C 0.1345(3) 0.46214(15) 1.08583(13) 0.0456(6) Uani 1 1 d .
H16 H 0.2029 0.4634 1.1304 0.055 Uiso 1 1 calc R
C17 C 0.1525(4) 0.53661(16) 1.0496(2) 0.0667(9) Uani 1 1 d .
H17A H 0.0835 0.5385 1.0065 0.100 Uiso 1 1 calc R
H17B H 0.2662 0.5441 1.0356 0.100 Uiso 1 1 calc R
H17C H 0.1194 0.5751 1.0833 0.100 Uiso 1 1 calc R
C18 C -0.0400(3) 0.4485(2) 1.11023(16) 0.0593(8) Uani 1 1 d .
H18A H -0.0460 0.4017 1.1357 0.089 Uiso 1 1 calc R
H18B H -0.1117 0.4472 1.0680 0.089 Uiso 1 1 calc R
H18C H -0.0744 0.4879 1.1427 0.089 Uiso 1 1 calc R
C19 C 0.7375(3) 0.33032(10) 0.78284(12) 0.0292(4) Uani 1 1 d .
H19 H 0.8575 0.3384 0.7792 0.035 Uiso 1 1 calc R
C20 C 0.7135(3) 0.25373(12) 0.81371(14) 0.0408(5) Uani 1 1 d .
H20A H 0.7690 0.2181 0.7829 0.061 Uiso 1 1 calc R
H20B H 0.5972 0.2424 0.8155 0.061 Uiso 1 1 calc R
H20C H 0.7590 0.2516 0.8625 0.061 Uiso 1 1 calc R
C21 C 0.6704(3) 0.33458(14) 0.70639(13) 0.0422(6) Uani 1 1 d .
H21A H 0.5517 0.3301 0.7078 0.063 Uiso 1 1 calc R
H21B H 0.7159 0.2948 0.6774 0.063 Uiso 1 1 calc R
H21C H 0.7002 0.3816 0.6848 0.063 Uiso 1 1 calc R
C22 C 0.9577(2) 0.60812(11) 0.76309(12) 0.0285(4) Uani 1 1 d .
C23 C 0.8698(3) 0.64931(12) 0.71465(12) 0.0331(5) Uani 1 1 d .
H23 H 0.8328 0.6283 0.6708 0.040 Uiso 1 1 calc R
C24 C 0.8354(3) 0.72231(12) 0.73058(13) 0.0353(5) Uani 1 1 d .
H24 H 0.7761 0.7511 0.6970 0.042 Uiso 1 1 calc R
C25 C 0.8873(3) 0.75308(11) 0.79499(12) 0.0332(4) Uani 1 1 d .
C26 C 0.9768(3) 0.71016(12) 0.84284(12) 0.0344(5) Uani 1 1 d .
H26 H 1.0139 0.7309 0.8869 0.041 Uiso 1 1 calc R
C27 C 1.0126(3) 0.63814(12) 0.82739(12) 0.0336(4) Uani 1 1 d .
H27 H 1.0739 0.6095 0.8603 0.040 Uiso 1 1 calc R
C28 C 0.8465(3) 0.83088(13) 0.81393(16) 0.0445(6) Uani 1 1 d .
H28A H 0.7504 0.8318 0.8452 0.067 Uiso 1 1 calc R
H28B H 0.8238 0.8584 0.7697 0.067 Uiso 1 1 calc R
H28C H 0.9385 0.8532 0.8392 0.067 Uiso 1 1 calc R

loop_
_atom_site_aniso_label
_atom_site_aniso_U_11
_atom_site_aniso_U_22
_atom_site_aniso_U_33
_atom_site_aniso_U_23
_atom_site_aniso_U_13
_atom_site_aniso_U_12
Br1 0.05613(16) 0.03552(13) 0.05627(16) 0.01484(11) 0.02123(12) 0.01428(11)
S1 0.0311(2) 0.0245(2) 0.0316(2) 0.00097(19) 0.00532(19) -0.00144(18)
O1 0.0230(7) 0.0371(8) 0.0273(7) 0.0050(6) 0.0002(6) 0.0034(6)
O2 0.0243(7) 0.0419(8) 0.0349(7) -0.0003(6) -0.0003(6) 0.0046(6)
O3 0.0476(9) 0.0336(8) 0.0308(7) 0.0003(6) 0.0035(7) -0.0037(7)
O4 0.0287(7) 0.0317(8) 0.0494(9) 0.0030(7) 0.0075(7) 0.0008(6)
O5 0.0476(9) 0.0383(9) 0.0375(8) -0.0109(7) -0.0044(7) 0.0166(7)
N1 0.0268(8) 0.0257(8) 0.0328(9) 0.0045(7) 0.0030(7) -0.0001(7)
C1 0.0283(10) 0.0225(9) 0.0297(10) -0.0004(8) 0.0018(8) 0.0007(7)
C2 0.0277(10) 0.0374(11) 0.0274(10) -0.0004(9) 0.0008(8) -0.0027(8)
C3 0.0290(11) 0.0586(14) 0.0272(10) -0.0017(9) -0.0005(9) -0.0051(10)
C4 0.0262(10) 0.0503(13) 0.0296(10) 0.0062(10) -0.0012(8) 0.0027(9)
C5 0.0202(9) 0.0318(10) 0.0273(9) -0.0002(8) -0.0002(7) -0.0011(8)
C6 0.0231(9) 0.0266(9) 0.0273(9) -0.0016(7) 0.0005(8) -0.0030(8)
C7 0.0248(9) 0.0219(9) 0.0258(9) 0.0005(7) 0.0022(7) -0.0038(7)
C8 0.0261(9) 0.0226(9) 0.0276(9) 0.0005(8) 0.0010(8) -0.0008(7)
C9 0.0277(9) 0.0207(9) 0.0293(10) 0.0012(8) 0.0012(8) -0.0025(7)
C10 0.0346(11) 0.0292(10) 0.0288(10) 0.0002(8) -0.0012(8) 0.0027(8)
C11 0.0390(11) 0.0314(11) 0.0349(11) 0.0001(9) -0.0026(9) 0.0113(9)
C12 0.0353(11) 0.0254(9) 0.0335(10) -0.0042(8) 0.0011(9) 0.0040(8)
C13 0.0329(10) 0.0300(10) 0.0332(10) -0.0053(9) -0.0058(8) 0.0012(8)
C14 0.0280(10) 0.0265(10) 0.0331(10) -0.0015(8) -0.0031(8) 0.0016(8)
C15 0.0745(19) 0.0652(19) 0.0484(15) -0.0184(13) -0.0143(13) 0.0461(16)
C16 0.0401(13) 0.0593(15) 0.0373(12) -0.0178(11) 0.0048(10) -0.0005(12)
C17 0.074(2) 0.0404(14) 0.086(2) -0.0280(15) 0.0058(17) -0.0060(14)
C18 0.0445(15) 0.090(2) 0.0438(14) -0.0142(15) 0.0096(12) 0.0090(14)
C19 0.0304(10) 0.0225(10) 0.0346(10) -0.0022(8) 0.0064(8) -0.0003(8)
C20 0.0458(12) 0.0244(11) 0.0521(13) 0.0005(10) 0.0120(10) 0.0002(9)
C21 0.0515(14) 0.0408(13) 0.0343(12) -0.0094(10) 0.0015(10) 0.0053(11)
C22 0.0279(9) 0.0218(9) 0.0358(10) 0.0022(8) 0.0049(8) -0.0034(7)
C23 0.0310(11) 0.0344(11) 0.0340(11) -0.0023(9) 0.0004(9) -0.0016(9)
C24 0.0334(11) 0.0289(11) 0.0437(12) 0.0038(9) -0.0008(9) 0.0045(8)
C25 0.0305(10) 0.0258(10) 0.0435(11) -0.0002(9) 0.0052(8) 0.0002(9)
C26 0.0366(11) 0.0296(10) 0.0370(11) -0.0015(9) 0.0021(9) -0.0041(9)
C27 0.0385(11) 0.0284(10) 0.0338(10) 0.0039(8) -0.0004(9) 0.0007(9)
C28 0.0448(13) 0.0291(12) 0.0595(15) -0.0051(11) 0.0036(12) 0.0040(10)

loop_
_atom_type_symbol
_atom_type_description
_atom_type_scat_dispersion_real
_atom_type_scat_dispersion_imag
_atom_type_scat_source
C C 0.0181 0.0091 'International Tables Vol C Tables 4.2.6.8 and 6.1.1.4'
H H 0.0000 0.0000 'International Tables Vol C Tables 4.2.6.8 and 6.1.1.4'
N N 0.0311 0.0180 'International Tables Vol C Tables 4.2.6.8 and 6.1.1.4'
O O 0.0492 0.0322 'International Tables Vol C Tables 4.2.6.8 and 6.1.1.4'
S S 0.3331 0.5567 'International Tables Vol C Tables 4.2.6.8 and 6.1.1.4'
Br Br -0.6763 1.2805 'International Tables Vol C Tables 4.2.6.8 and 6.1.1.4'

loop_
_geom_angle_atom_site_label_1
_geom_angle_atom_site_label_2
_geom_angle_atom_site_label_3
_geom_angle
_geom_angle_publ_flag
O3 S1 O4 119.86(10) y
O3 S1 N1 108.50(9) y
O4 S1 N1 106.20(10) y
O3 S1 C22 106.39(10) y
O4 S1 C22 108.24(10) y
N1 S1 C22 107.06(9) y
C1 O1 C5 121.92(16) y
C12 O5 C15 117.40(18) y
C8 N1 S1 122.19(14) y
C8 N1 H1 118.9 ?
S1 N1 H1 118.9 ?
O2 C1 O1 116.23(18) y
O2 C1 C2 121.66(18) y
O1 C1 C2 122.11(17) y
C1 C2 C3 114.58(18) y
C1 C2 C16 111.78(19) y
C3 C2 C16 110.91(19) y
C1 C2 H2 106.3 ?
C3 C2 H2 106.3 ?
C16 C2 H2 106.3 ?
C4 C3 C2 112.18(18) y
C4 C3 H3A 109.2 ?
C2 C3 H3A 109.2 ?
C4 C3 H3B 109.2 ?
C2 C3 H3B 109.2 ?
H3A C3 H3B 107.9 ?
C3 C4 C5 108.78(18) y
C3 C4 BR1 109.61(16) y
C5 C4 BR1 111.60(15) y
C3 C4 H4 108.9 ?
C5 C4 H4 108.9 ?
BR1 C4 H4 108.9 ?
O1 C5 C4 110.02(16) y
O1 C5 C6 105.34(15) y
C4 C5 C6 117.88(17) y
O1 C5 H5 107.7 ?
C4 C5 H5 107.7 ?
C6 C5 H5 107.7 ?
C5 C6 C7 115.22(16) y
C5 C6 H6A 108.5 ?
C7 C6 H6A 108.5 ?
C5 C6 H6B 108.5 ?
C7 C6 H6B 108.5 ?
H6A C6 H6B 107.5 ?
C6 C7 C19 111.98(16) y
C6 C7 C8 111.22(16) y
C19 C7 C8 111.42(16) y
C6 C7 H7 107.3 ?
C19 C7 H7 107.3 ?
C8 C7 H7 107.3 ?
N1 C8 C9 112.41(16) y
N1 C8 C7 108.77(15) y
C9 C8 C7 112.98(16) y
N1 C8 H8 107.5 ?
C9 C8 H8 107.5 ?
C7 C8 H8 107.5 ?
C10 C9 C14 118.24(19) y
C10 C9 C8 120.68(19) y
C14 C9 C8 120.96(18) y
C9 C10 C11 121.6(2) y
C9 C10 H10 119.2 ?
C11 C10 H10 119.2 ?
C12 C11 C10 119.1(2) y
C12 C11 H11 120.4 ?
C10 C11 H11 120.4 ?
O5 C12 C11 124.26(19) y
O5 C12 C13 115.59(18) y
C11 C12 C13 120.16(19) y
C14 C13 C12 119.8(2) y
C14 C13 H13 120.1 ?
C12 C13 H13 120.1 ?
C13 C14 C9 121.02(19) y
C13 C14 H14 119.5 ?
C9 C14 H14 119.5 ?
O5 C15 H15A 109.5 ?
O5 C15 H15B 109.5 ?
H15A C15 H15B 109.5 ?
O5 C15 H15C 109.5 ?
H15A C15 H15C 109.5 ?
H15B C15 H15C 109.5 ?
C18 C16 C17 111.6(3) y
C18 C16 C2 112.7(2) y
C17 C16 C2 111.8(2) y
C18 C16 H16 106.8 ?
C17 C16 H16 106.8 ?
C2 C16 H16 106.8 ?
C16 C17 H17A 109.5 ?
C16 C17 H17B 109.5 ?
H17A C17 H17B 109.5 ?
C16 C17 H17C 109.5 ?
H17A C17 H17C 109.5 ?
H17B C17 H17C 109.5 ?
C16 C18 H18A 109.5 ?
C16 C18 H18B 109.5 ?
H18A C18 H18B 109.5 ?
C16 C18 H18C 109.5 ?
H18A C18 H18C 109.5 ?
H18B C18 H18C 109.5 ?
C21 C19 C20 110.41(19) y
C21 C19 C7 113.52(18) y
C20 C19 C7 112.17(17) y
C21 C19 H19 106.8 ?
C20 C19 H19 106.8 ?
C7 C19 H19 106.8 ?
C19 C20 H20A 109.5 ?
C19 C20 H20B 109.5 ?
H20A C20 H20B 109.5 ?
C19 C20 H20C 109.5 ?
H20A C20 H20C 109.5 ?
H20B C20 H20C 109.5 ?
C19 C21 H21A 109.5 ?
C19 C21 H21B 109.5 ?
H21A C21 H21B 109.5 ?
C19 C21 H21C 109.5 ?
H21A C21 H21C 109.5 ?
H21B C21 H21C 109.5 ?
C23 C22 C27 120.91(19) y
C23 C22 S1 120.32(17) y
C27 C22 S1 118.77(16) y
C22 C23 C24 119.5(2) y
C22 C23 H23 120.3 ?
C24 C23 H23 120.3 ?
C25 C24 C23 120.5(2) y
C25 C24 H24 119.7 ?
C23 C24 H24 119.7 ?
C24 C25 C26 118.72(19) y
C24 C25 C28 121.1(2) y
C26 C25 C28 120.2(2) y
C27 C26 C25 121.2(2) y
C27 C26 H26 119.4 ?
C25 C26 H26 119.4 ?
C26 C27 C22 119.1(2) y
C26 C27 H27 120.4 ?
C22 C27 H27 120.4 ?
C25 C28 H28A 109.5 ?
C25 C28 H28B 109.5 ?
H28A C28 H28B 109.5 ?
C25 C28 H28C 109.5 ?
H28A C28 H28C 109.5 ?
H28B C28 H28C 109.5 ?

loop_
_geom_bond_atom_site_label_1
_geom_bond_atom_site_label_2
_geom_bond_distance
_geom_bond_publ_flag
Br1 C4 1.969(2) y
S1 O3 1.4306(16) y
S1 O4 1.4370(16) y
S1 N1 1.6080(16) y
S1 C22 1.766(2) y
O1 C1 1.336(2) y
O1 C5 1.457(2) y
O2 C1 1.218(3) y
O5 C12 1.380(3) y
O5 C15 1.416(3) y
N1 C8 1.473(3) y
N1 H1 0.8800 ?
C1 C2 1.508(3) y
C2 C3 1.540(3) y
C2 C16 1.546(3) y
C2 H2 1.0000 ?
C3 C4 1.510(3) y
C3 H3a 0.9900 ?
C3 H3b 0.9900 ?
C4 C5 1.512(3) y
C4 H4 1.0000 ?
C5 C6 1.515(3) y
C5 H5 1.0000 ?
C6 C7 1.545(3) y
C6 H6a 0.9900 ?
C6 H6b 0.9900 ?
C7 C19 1.547(3) y
C7 C8 1.553(3) y
C7 H7 1.0000 ?
C8 C9 1.523(3) y
C8 H8 1.0000 ?
C9 C10 1.380(3) y
C9 C14 1.398(3) y
C10 C11 1.402(3) y
C10 H10 0.9500 ?
C11 C12 1.383(3) y
C11 H11 0.9500 ?
C12 C13 1.391(3) y
C13 C14 1.386(3) y
C13 H13 0.9500 ?
C14 H14 0.9500 ?
C15 H15a 0.9800 ?
C15 H15b 0.9800 ?
C15 H15c 0.9800 ?
C16 C18 1.526(4) y
C16 C17 1.527(4) y
C16 H16 1.0000 ?
C17 H17a 0.9800 ?
C17 H17b 0.9800 ?
C17 H17c 0.9800 ?
C18 H18a 0.9800 ?
C18 H18b 0.9800 ?
C18 H18c 0.9800 ?
C19 C21 1.523(3) y
C19 C20 1.527(3) y
C19 H19 1.0000 ?
C20 H20a 0.9800 ?
C20 H20b 0.9800 ?
C20 H20c 0.9800 ?
C21 H21a 0.9800 ?
C21 H21b 0.9800 ?
C21 H21c 0.9800 ?
C22 C23 1.378(3) y
C22 C27 1.388(3) y
C23 C24 1.397(3) y
C23 H23 0.9500 ?
C24 C25 1.387(3) y
C24 H24 0.9500 ?
C25 C26 1.395(3) y
C25 C28 1.505(3) y
C26 C27 1.381(3) y
C26 H26 0.9500 ?
C27 H27 0.9500 ?
C28 H28a 0.9800 ?
C28 H28b 0.9800 ?
C28 H28c 0.9800 ?

loop_
_geom_hbond_atom_site_label_D
_geom_hbond_atom_site_label_H
_geom_hbond_atom_site_label_A
_geom_hbond_distance_DH
_geom_hbond_distance_HA
_geom_hbond_distance_DA
_geom_hbond_angle_DHA
_geom_hbond_site_symmetry_A
_geom_hbond_publ_flag
N1 H1 O2 0.88 2.22 2.985(2) 145.8 1_655 y

loop_
_geom_torsion_atom_site_label_1
_geom_torsion_atom_site_label_2
_geom_torsion_atom_site_label_3
_geom_torsion_atom_site_label_4
_geom_torsion
_geom_torsion_publ_flag
O3 S1 N1 C8 -51.38(18) y
O4 S1 N1 C8 178.54(15) y
C22 S1 N1 C8 63.06(18) y
C5 O1 C1 O2 176.98(18) y
C5 O1 C1 C2 -3.8(3) y
O2 C1 C2 C3 177.5(2) y
O1 C1 C2 C3 -1.6(3) y
O2 C1 C2 C16 -55.2(3) y
O1 C1 C2 C16 125.6(2) y
C1 C2 C3 C4 -25.4(3) y
C16 C2 C3 C4 -153.1(2) y
C2 C3 C4 C5 56.3(3) y
C2 C3 C4 BR1 -66.0(2) y
C1 O1 C5 C4 35.5(2) y
C1 O1 C5 C6 163.49(17) y
C3 C4 C5 O1 -60.8(2) y
BR1 C4 C5 O1 60.22(19) y
C3 C4 C5 C6 178.42(18) y
BR1 C4 C5 C6 -60.5(2) y
O1 C5 C6 C7 175.22(16) y
C4 C5 C6 C7 -61.6(2) y
C5 C6 C7 C19 146.17(17) y
C5 C6 C7 C8 -88.4(2) y
S1 N1 C8 C9 -88.15(19) y
S1 N1 C8 C7 145.97(14) y
C6 C7 C8 N1 -179.92(16) y
C19 C7 C8 N1 -54.2(2) y
C6 C7 C8 C9 54.5(2) y
C19 C7 C8 C9 -179.78(17) y
N1 C8 C9 C10 128.7(2) y
C7 C8 C9 C10 -107.7(2) y
N1 C8 C9 C14 -55.3(2) y
C7 C8 C9 C14 68.3(2) y
C14 C9 C10 C11 -0.2(3) y
C8 C9 C10 C11 176.0(2) y
C9 C10 C11 C12 -0.4(3) y
C15 O5 C12 C11 8.6(4) y
C15 O5 C12 C13 -171.5(2) y
C10 C11 C12 O5 -179.6(2) y
C10 C11 C12 C13 0.6(3) y
O5 C12 C13 C14 179.9(2) y
C11 C12 C13 C14 -0.2(3) y
C12 C13 C14 C9 -0.4(3) y
C10 C9 C14 C13 0.5(3) y
C8 C9 C14 C13 -175.61(19) y
C1 C2 C16 C18 78.3(3) y
C3 C2 C16 C18 -152.5(2) y
C1 C2 C16 C17 -48.4(3) y
C3 C2 C16 C17 80.8(3) y
C6 C7 C19 C21 59.3(2) y
C8 C7 C19 C21 -65.9(2) y
C6 C7 C19 C20 -66.7(2) y
C8 C7 C19 C20 168.05(18) y
O3 S1 C22 C23 1.4(2) y
O4 S1 C22 C23 131.46(17) y
N1 S1 C22 C23 -114.44(18) y
O3 S1 C22 C27 -179.33(17) y
O4 S1 C22 C27 -49.3(2) y
N1 S1 C22 C27 64.81(19) y
C27 C22 C23 C24 0.0(3) y
S1 C22 C23 C24 179.19(16) y
C22 C23 C24 C25 -0.8(3) y
C23 C24 C25 C26 1.2(3) y
C23 C24 C25 C28 -178.0(2) y
C24 C25 C26 C27 -0.7(3) y
C28 C25 C26 C27 178.5(2) y
C25 C26 C27 C22 -0.2(3) y
C23 C22 C27 C26 0.6(3) y
S1 C22 C27 C26 -178.70(17) y
